data_1555764
loop_
_publ_author_name
'Qiao, Chuang'
'Zhang, Wen'
'Han, Jing-Chun'
'Li, Chuang-Chuang'

_publ_section_title
;
 Catalytic Enantioselective Total Synthesis of Hypocrolide A.
;
_journal_issue 19
_journal_name_full 'Organic letters'
_journal_page_first 4932
_journal_page_last 4935
_journal_paper_doi 10.1021/acs.orglett.6b02414
_journal_volume 18
_journal_year 2016
_chemical_formula_sum 'C17 H18 N O6'
_chemical_formula_weight 332.32
_space_group_crystal_system monoclinic
_space_group_IT_number 5
_space_group_name_Hall 'C 2y'
_space_group_name_H-M_alt 'C 1 2 1'
_atom_sites_solution_hydrogens geom
_audit_creation_method SHELXL-2014/6
_cell_angle_alpha 90
_cell_angle_beta 105.0589(11)
_cell_angle_gamma 90
_cell_formula_units_Z 8
_cell_length_a 20.9111(4)
_cell_length_b 10.4665(2)
_cell_length_c 15.9414(3)
_cell_measurement_reflns_used 291
_cell_measurement_temperature 296(2)
_cell_measurement_theta_max 15
_cell_measurement_theta_min 15
_cell_volume 3369.21(11)
_computing_cell_refinement 'BRUKER KAPPA APEXII DUO DIFFRACTOMETER'
_computing_data_collection 'BRUKER KAPPA APEXII DUO DIFFRACTOMETER'
_computing_data_reduction 'BRUKER KAPPA APEXII DUO DIFFRACTOMETER'
_computing_molecular_graphics 'BRUKER SHELXTL'
_computing_publication_material 'BRUKER SHELXTL'
_computing_structure_refinement 'SHELXL-2014/6 (Sheldrick, 2014)'
_diffrn_ambient_temperature 296(2)
_diffrn_measured_fraction_theta_full 1.000
_diffrn_measured_fraction_theta_max 1.000
_diffrn_measurement_device_type 'BRUKER KAPPA APEXII DUO DIFFRACTOMETER'
_diffrn_measurement_method 'PHI & OMEGA SCAN'
_diffrn_radiation_type MoK\a
_diffrn_radiation_wavelength 0.71073
_diffrn_reflns_av_R_equivalents 0.0461
_diffrn_reflns_av_unetI/netI 0.0476
_diffrn_reflns_Laue_measured_fraction_full 1.000
_diffrn_reflns_Laue_measured_fraction_max 1.000
_diffrn_reflns_limit_h_max 24
_diffrn_reflns_limit_h_min -25
_diffrn_reflns_limit_k_max 12
_diffrn_reflns_limit_k_min -12
_diffrn_reflns_limit_l_max 17
_diffrn_reflns_limit_l_min -19
_diffrn_reflns_number 23994
_diffrn_reflns_point_group_measured_fraction_full 0.968
_diffrn_reflns_point_group_measured_fraction_max 0.968
_diffrn_reflns_theta_full 25.242
_diffrn_reflns_theta_max 25.247
_diffrn_reflns_theta_min 2.017
_exptl_absorpt_coefficient_mu 0.100
_exptl_absorpt_correction_T_max 0.7456
_exptl_absorpt_correction_T_min 0.6848
_exptl_absorpt_correction_type multi-scan
_exptl_crystal_colour colourless
_exptl_crystal_density_diffrn 1.310
_exptl_crystal_description block
_exptl_crystal_F_000 1400
_exptl_crystal_size_max 0.400
_exptl_crystal_size_mid 0.300
_exptl_crystal_size_min 0.200
_refine_diff_density_max 0.248
_refine_diff_density_min -0.208
_refine_diff_density_rms 0.033
_refine_ls_abs_structure_details
;
 Flack x determined using 1341 quotients [(I+)-(I-)]/[(I+)+(I-)]
 (Parsons, Flack and Wagner, Acta Cryst. B69 (2013) 249-259).
;
_refine_ls_abs_structure_Flack 1.5(5)
_refine_ls_extinction_coef 0.0031(6)
_refine_ls_extinction_expression Fc^*^=kFc[1+0.001xFc^2^\l^3^/sin(2\q)]^-1/4^
_refine_ls_extinction_method SHELXL
_refine_ls_goodness_of_fit_ref 1.019
_refine_ls_hydrogen_treatment constr
_refine_ls_matrix_type full
_refine_ls_number_parameters 434
_refine_ls_number_reflns 5906
_refine_ls_number_restraints 1
_refine_ls_restrained_S_all 1.019
_refine_ls_R_factor_all 0.0949
_refine_ls_R_factor_gt 0.0505
_refine_ls_shift/su_max 0.000
_refine_ls_shift/su_mean 0.000
_refine_ls_structure_factor_coef Fsqd
_refine_ls_weighting_details 'w=1/[\s^2^(Fo^2^)+(0.0747P)^2^+0.6734P] where P=(Fo^2^+2Fc^2^)/3'
_refine_ls_weighting_scheme calc
_refine_ls_wR_factor_gt 0.1239
_refine_ls_wR_factor_ref 0.1448
_reflns_Friedel_coverage 0.827
_reflns_Friedel_fraction_full 0.932
_reflns_Friedel_fraction_max 0.932
_reflns_number_gt 3756
_reflns_number_total 5906
_reflns_threshold_expression 'I > 2\s(I)'
_cod_data_source_file ol6b02414_si_003.cif
_cod_data_source_block QERT
_cod_original_sg_symbol_H-M 'C 2'
_cod_database_code 1555764
_shelx_space_group_comment
;
The symmetry employed for this shelxl refinement is uniquely defined
by the following loop, which should always be used as a source of
symmetry information in preference to the above space-group names.
They are only intended as comments.
;
_shelx_estimated_absorpt_t_min 0.961
_shelx_estimated_absorpt_t_max 0.980
_shelxl_version_number 2014/6

loop_
_space_group_symop_operation_xyz
'x, y, z'
'-x, y, -z'
'x+1/2, y+1/2, z'
'-x+1/2, y+1/2, -z'

loop_
_atom_site_label
_atom_site_type_symbol
_atom_site_fract_x
_atom_site_fract_y
_atom_site_fract_z
_atom_site_U_iso_or_equiv
_atom_site_adp_type
_atom_site_occupancy
_atom_site_site_symmetry_order
_atom_site_calc_flag
_atom_site_refinement_flags_posn
_atom_site_refinement_flags_adp
N1' N 0.4458(3) 0.6736(6) 0.3368(3) 0.0916(14) Uani 1 1 d . .
N1 N 0.3824(3) 0.5279(7) -0.0163(3) 0.0962(15) Uani 1 1 d . .
O1' O 0.5492(2) 0.1887(4) 0.6213(2) 0.1054(13) Uani 1 1 d . .
O2' O 0.6226(3) -0.0271(5) 0.5142(3) 0.1323(17) Uani 1 1 d . .
O3' O 0.66303(16) 0.2726(3) 0.5212(2) 0.0740(9) Uani 1 1 d . .
O4' O 0.72055(19) 0.4494(4) 0.5718(3) 0.1041(13) Uani 1 1 d . .
O5' O 0.3985(3) 0.6144(6) 0.2980(4) 0.141(2) Uani 1 1 d . .
O6' O 0.4494(3) 0.7884(5) 0.3367(4) 0.147(2) Uani 1 1 d . .
C1' C 0.5646(3) 0.0598(5) 0.6051(3) 0.0796(15) Uani 1 1 d . .
H1'A H 0.5270 0.0044 0.5783 0.096 Uiso 1 1 calc R U
C2' C 0.5690(2) 0.1019(6) 0.6922(3) 0.0819(15) Uani 1 1 d . .
H2'A H 0.5336 0.0722 0.7175 0.098 Uiso 1 1 calc R U
C3' C 0.6340(2) 0.1300(4) 0.7554(3) 0.0642(12) Uani 1 1 d . .
C4' C 0.6564(3) 0.0074(5) 0.8063(3) 0.0834(15) Uani 1 1 d . .
H4'A H 0.6982 0.0217 0.8477 0.125 Uiso 1 1 calc R U
H4'B H 0.6241 -0.0175 0.8363 0.125 Uiso 1 1 calc R U
H4'C H 0.6611 -0.0593 0.7670 0.125 Uiso 1 1 calc R U
C5' C 0.6231(3) 0.2332(6) 0.8184(3) 0.0961(18) Uani 1 1 d . .
H5'A H 0.6644 0.2523 0.8594 0.144 Uiso 1 1 calc R U
H5'B H 0.6060 0.3090 0.7865 0.144 Uiso 1 1 calc R U
H5'C H 0.5920 0.2028 0.8488 0.144 Uiso 1 1 calc R U
C6' C 0.6822(2) 0.1790(5) 0.7060(2) 0.0659(12) Uani 1 1 d . .
H6'A H 0.7062 0.2537 0.7228 0.079 Uiso 1 1 calc R U
C7' C 0.6899(2) 0.1016(5) 0.6277(3) 0.0695(13) Uani 1 1 d . .
C8' C 0.7425(3) -0.0051(7) 0.6553(4) 0.113(2) Uani 1 1 d . .
H8'A H 0.7836 0.0317 0.6874 0.170 Uiso 1 1 calc R U
H8'B H 0.7277 -0.0661 0.6912 0.170 Uiso 1 1 calc R U
H8'C H 0.7488 -0.0472 0.6045 0.170 Uiso 1 1 calc R U
C9' C 0.6248(3) 0.0414(5) 0.5768(3) 0.0785(15) Uani 1 1 d . .
C10' C 0.7155(3) 0.1875(6) 0.5660(3) 0.0839(16) Uani 1 1 d . .
H10A H 0.7530 0.2370 0.5986 0.101 Uiso 1 1 calc R U
H10B H 0.7301 0.1356 0.5241 0.101 Uiso 1 1 calc R U
C11' C 0.6715(2) 0.3978(5) 0.5286(3) 0.0653(13) Uani 1 1 d . .
C12' C 0.6123(2) 0.4691(4) 0.4774(3) 0.0560(11) Uani 1 1 d . .
C13' C 0.5578(2) 0.4063(4) 0.4286(3) 0.0651(12) Uani 1 1 d . .
H13A H 0.5575 0.3175 0.4264 0.078 Uiso 1 1 calc R U
C14' C 0.5035(2) 0.4739(5) 0.3826(3) 0.0701(13) Uani 1 1 d . .
H14A H 0.4663 0.4316 0.3498 0.084 Uiso 1 1 calc R U
C15' C 0.5053(2) 0.6033(5) 0.3861(3) 0.0639(12) Uani 1 1 d . .
C16' C 0.5588(3) 0.6694(5) 0.4339(3) 0.0706(13) Uani 1 1 d . .
H16A H 0.5588 0.7582 0.4351 0.085 Uiso 1 1 calc R U
C17' C 0.6128(2) 0.6005(5) 0.4801(3) 0.0647(12) Uani 1 1 d . .
H17A H 0.6498 0.6432 0.5132 0.078 Uiso 1 1 calc R U
O1 O 0.59123(19) 1.0098(5) 0.0555(2) 0.1067(13) Uani 1 1 d . .
O2 O 0.5528(2) 1.2240(5) 0.2008(4) 0.1358(18) Uani 1 1 d . .
O3 O 0.57017(17) 0.9169(4) 0.2375(2) 0.0801(10) Uani 1 1 d . .
O4 O 0.6302(2) 0.7389(4) 0.2789(2) 0.1021(13) Uani 1 1 d . .
O5 O 0.3403(2) 0.5920(6) -0.0662(3) 0.1271(17) Uani 1 1 d . .
O6 O 0.3847(3) 0.4123(6) -0.0174(4) 0.148(2) Uani 1 1 d . .
C1 C 0.5846(3) 1.1366(6) 0.0862(4) 0.0951(19) Uani 1 1 d . .
H1A H 0.5521 1.1916 0.0473 0.114 Uiso 1 1 calc R U
C2 C 0.6421(3) 1.0996(6) 0.0556(3) 0.0877(16) Uani 1 1 d . .
H2A H 0.6433 1.1331 -0.0014 0.105 Uiso 1 1 calc R U
C3 C 0.7079(2) 1.0770(5) 0.1184(3) 0.0683(12) Uani 1 1 d . .
C4 C 0.7467(3) 0.9809(7) 0.0795(4) 0.116(2) Uani 1 1 d . .
H4A H 0.7891 0.9660 0.1195 0.174 Uiso 1 1 calc R U
H4B H 0.7226 0.9020 0.0683 0.174 Uiso 1 1 calc R U
H4C H 0.7530 1.0140 0.0260 0.174 Uiso 1 1 calc R U
C5 C 0.7451(3) 1.2037(6) 0.1311(4) 0.0972(19) Uani 1 1 d . .
H5A H 0.7878 1.1922 0.1712 0.146 Uiso 1 1 calc R U
H5B H 0.7508 1.2327 0.0764 0.146 Uiso 1 1 calc R U
H5C H 0.7203 1.2659 0.1538 0.146 Uiso 1 1 calc R U
C6 C 0.6959(2) 1.0213(5) 0.2012(3) 0.0664(12) Uani 1 1 d . .
H6A H 0.7170 0.9467 0.2253 0.080 Uiso 1 1 calc R U
C7 C 0.6484(2) 1.0910(5) 0.2435(3) 0.0663(12) Uani 1 1 d . .
C8 C 0.6842(3) 1.1928(7) 0.3091(4) 0.116(2) Uani 1 1 d . .
H8A H 0.7204 1.1539 0.3509 0.175 Uiso 1 1 calc R U
H8B H 0.7008 1.2591 0.2787 0.175 Uiso 1 1 calc R U
H8C H 0.6537 1.2289 0.3383 0.175 Uiso 1 1 calc R U
C9 C 0.5920(3) 1.1544(5) 0.1790(4) 0.0789(14) Uani 1 1 d . .
C10 C 0.6182(3) 0.9962(6) 0.2963(3) 0.0892(17) Uani 1 1 d . .
H10C H 0.6528 0.9432 0.3320 0.107 Uiso 1 1 calc R U
H10D H 0.5969 1.0425 0.3343 0.107 Uiso 1 1 calc R U
C11 C 0.5822(3) 0.7919(5) 0.2346(3) 0.0703(13) Uani 1 1 d . .
C12 C 0.5280(2) 0.7251(5) 0.1697(3) 0.0613(12) Uani 1 1 d . .
C13 C 0.4801(2) 0.7907(5) 0.1103(3) 0.0694(13) Uani 1 1 d . .
H13B H 0.4803 0.8796 0.1109 0.083 Uiso 1 1 calc R U
C14 C 0.4316(2) 0.7264(5) 0.0496(3) 0.0729(13) Uani 1 1 d . .
H14B H 0.3989 0.7705 0.0092 0.087 Uiso 1 1 calc R U
C15 C 0.4331(2) 0.5964(5) 0.0509(3) 0.0675(13) Uani 1 1 d . .
C16 C 0.4797(3) 0.5276(5) 0.1094(3) 0.0800(15) Uani 1 1 d . .
H16B H 0.4787 0.4388 0.1089 0.096 Uiso 1 1 calc R U
C17 C 0.5280(3) 0.5927(5) 0.1689(3) 0.0735(13) Uani 1 1 d . .
H17B H 0.5607 0.5479 0.2087 0.088 Uiso 1 1 calc R U

loop_
_atom_site_aniso_label
_atom_site_aniso_U_11
_atom_site_aniso_U_22
_atom_site_aniso_U_33
_atom_site_aniso_U_23
_atom_site_aniso_U_13
_atom_site_aniso_U_12
N1' 0.097(4) 0.096(4) 0.078(3) 0.014(3) 0.017(3) 0.036(3)
N1 0.083(4) 0.107(5) 0.107(4) -0.029(3) 0.039(3) -0.037(3)
O1' 0.093(3) 0.106(3) 0.096(2) -0.004(2) -0.014(2) 0.042(2)
O2' 0.196(5) 0.113(3) 0.092(3) -0.040(3) 0.045(3) -0.017(3)
O3' 0.066(2) 0.067(2) 0.084(2) 0.0204(16) 0.0090(16) 0.0125(17)
O4' 0.065(2) 0.099(3) 0.127(3) 0.015(2) -0.013(2) -0.006(2)
O5' 0.092(3) 0.142(5) 0.156(4) 0.016(4) -0.026(3) 0.029(3)
O6' 0.164(5) 0.095(4) 0.159(4) 0.021(3) 0.002(4) 0.061(4)
C1' 0.068(3) 0.084(4) 0.070(3) -0.015(3) -0.012(2) -0.003(3)
C2' 0.059(3) 0.101(4) 0.076(3) 0.002(3) 0.000(2) 0.004(3)
C3' 0.061(3) 0.064(3) 0.059(2) -0.002(2) 0.002(2) -0.004(2)
C4' 0.087(4) 0.078(4) 0.078(3) 0.023(3) 0.009(3) -0.006(3)
C5' 0.125(5) 0.086(4) 0.074(3) -0.012(3) 0.021(3) 0.008(4)
C6' 0.070(3) 0.054(3) 0.066(2) -0.003(2) 0.005(2) -0.013(2)
C7' 0.074(3) 0.063(3) 0.069(2) 0.011(2) 0.015(2) 0.021(3)
C8' 0.125(5) 0.100(5) 0.119(4) 0.041(4) 0.041(4) 0.059(4)
C9' 0.117(5) 0.055(3) 0.054(2) -0.003(2) 0.005(3) 0.003(3)
C10' 0.074(3) 0.092(4) 0.086(3) 0.026(3) 0.021(3) 0.028(3)
C11' 0.052(3) 0.081(4) 0.061(2) 0.015(2) 0.010(2) -0.002(3)
C12' 0.050(3) 0.060(3) 0.059(2) 0.011(2) 0.017(2) -0.003(2)
C13' 0.059(3) 0.055(3) 0.074(3) 0.005(2) 0.004(2) -0.003(2)
C14' 0.058(3) 0.072(3) 0.071(3) 0.001(2) 0.000(2) -0.003(3)
C15' 0.067(3) 0.068(3) 0.058(2) 0.014(2) 0.017(2) 0.017(3)
C16' 0.093(4) 0.051(3) 0.073(3) 0.006(2) 0.032(3) 0.003(3)
C17' 0.062(3) 0.065(3) 0.064(2) 0.004(2) 0.012(2) -0.011(3)
O1 0.089(3) 0.118(4) 0.098(2) -0.032(2) -0.001(2) -0.034(3)
O2 0.107(4) 0.110(4) 0.205(5) -0.002(3) 0.067(4) 0.037(3)
O3 0.078(2) 0.081(3) 0.080(2) -0.0064(18) 0.0190(17) -0.0256(19)
O4 0.091(3) 0.109(3) 0.089(2) 0.021(2) -0.008(2) -0.008(2)
O5 0.096(3) 0.156(5) 0.117(3) -0.024(3) 0.004(3) -0.044(4)
O6 0.160(5) 0.105(4) 0.178(5) -0.052(4) 0.043(4) -0.052(4)
C1 0.059(3) 0.106(5) 0.098(4) 0.008(4) -0.020(3) 0.010(3)
C2 0.082(4) 0.112(5) 0.061(2) 0.010(3) 0.003(3) -0.006(4)
C3 0.060(3) 0.071(3) 0.073(3) 0.013(2) 0.016(2) -0.004(3)
C4 0.117(5) 0.114(5) 0.139(5) 0.000(4) 0.072(4) 0.016(4)
C5 0.083(4) 0.098(4) 0.104(4) 0.027(3) 0.012(3) -0.020(4)
C6 0.062(3) 0.064(3) 0.070(2) 0.018(2) 0.011(2) 0.009(2)
C7 0.062(3) 0.067(3) 0.067(2) -0.010(2) 0.012(2) -0.015(3)
C8 0.128(5) 0.109(5) 0.112(4) -0.052(4) 0.030(4) -0.055(5)
C9 0.060(3) 0.063(3) 0.115(4) -0.005(3) 0.026(3) -0.001(3)
C10 0.096(4) 0.106(4) 0.067(3) -0.015(3) 0.024(3) -0.035(4)
C11 0.069(4) 0.082(4) 0.059(3) 0.007(2) 0.016(2) -0.015(3)
C12 0.061(3) 0.065(3) 0.062(2) 0.005(2) 0.023(2) -0.007(2)
C13 0.069(3) 0.058(3) 0.079(3) 0.001(2) 0.017(3) -0.006(3)
C14 0.059(3) 0.076(4) 0.081(3) 0.002(3) 0.016(2) -0.011(3)
C15 0.063(3) 0.067(4) 0.079(3) -0.013(3) 0.030(2) -0.015(3)
C16 0.088(4) 0.063(3) 0.102(3) 0.004(3) 0.048(3) -0.003(3)
C17 0.077(4) 0.066(3) 0.080(3) 0.011(3) 0.026(3) -0.003(3)

loop_
_atom_type_symbol
_atom_type_description
_atom_type_scat_dispersion_real
_atom_type_scat_dispersion_imag
_atom_type_scat_source
C C 0.0033 0.0016 'International Tables Vol C Tables 4.2.6.8 and 6.1.1.4'
H H 0.0000 0.0000 'International Tables Vol C Tables 4.2.6.8 and 6.1.1.4'
N N 0.0061 0.0033 'International Tables Vol C Tables 4.2.6.8 and 6.1.1.4'
O O 0.0106 0.0060 'International Tables Vol C Tables 4.2.6.8 and 6.1.1.4'

loop_
_geom_angle_atom_site_label_1
_geom_angle_atom_site_label_2
_geom_angle_atom_site_label_3
_geom_angle
O5' N1' O6' 124.1(6)
O5' N1' C15' 119.0(6)
O6' N1' C15' 116.9(6)
O6 N1 O5 124.3(6)
O6 N1 C15 118.0(7)
O5 N1 C15 117.6(6)
C2' O1' C1' 60.5(3)
C11' O3' C10' 119.9(4)
O1' C1' C2' 59.7(3)
O1' C1' C9' 115.7(5)
C2' C1' C9' 119.8(4)
O1' C2' C1' 59.8(3)
O1' C2' C3' 115.7(5)
C1' C2' C3' 122.0(5)
C2' C3' C6' 109.1(4)
C2' C3' C4' 107.0(4)
C6' C3' C4' 113.9(4)
C2' C3' C5' 108.4(4)
C6' C3' C5' 109.5(4)
C4' C3' C5' 108.8(4)
C3' C6' C7' 117.9(4)
C9' C7' C10' 108.2(4)
C9' C7' C6' 112.5(4)
C10' C7' C6' 110.0(4)
C9' C7' C8' 108.8(4)
C10' C7' C8' 105.4(4)
C6' C7' C8' 111.6(4)
O2' C9' C1' 118.6(5)
O2' C9' C7' 121.1(6)
C1' C9' C7' 120.3(4)
O3' C10' C7' 109.4(4)
O4' C11' O3' 124.7(5)
O4' C11' C12' 123.4(5)
O3' C11' C12' 111.9(4)
C13' C12' C17' 119.8(4)
C13' C12' C11' 121.3(4)
C17' C12' C11' 118.9(4)
C12' C13' C14' 120.3(4)
C15' C14' C13' 118.8(5)
C14' C15' C16' 122.6(4)
C14' C15' N1' 117.6(5)
C16' C15' N1' 119.8(5)
C15' C16' C17' 118.1(4)
C12' C17' C16' 120.4(5)
C2 O1 C1 61.6(4)
C11 O3 C10 118.7(4)
O1 C1 C9 118.0(5)
O1 C1 C2 58.7(4)
C9 C1 C2 119.5(4)
O1 C2 C1 59.7(4)
O1 C2 C3 117.1(5)
C1 C2 C3 120.8(4)
C2 C3 C4 109.1(4)
C2 C3 C6 108.1(4)
C4 C3 C6 109.0(4)
C2 C3 C5 107.5(4)
C4 C3 C5 108.8(5)
C6 C3 C5 114.3(4)
C3 C6 C7 118.3(4)
C9 C7 C6 113.1(4)
C9 C7 C10 107.4(4)
C6 C7 C10 109.9(4)
C9 C7 C8 108.4(5)
C6 C7 C8 111.9(4)
C10 C7 C8 105.7(4)
O2 C9 C1 117.7(6)
O2 C9 C7 122.5(5)
C1 C9 C7 119.8(5)
O3 C10 C7 109.3(4)
O4 C11 O3 124.6(5)
O4 C11 C12 123.9(5)
O3 C11 C12 111.5(5)
C13 C12 C17 119.8(5)
C13 C12 C11 122.0(4)
C17 C12 C11 118.2(5)
C12 C13 C14 120.8(5)
C15 C14 C13 117.8(5)
C14 C15 C16 123.2(5)
C14 C15 N1 117.6(6)
C16 C15 N1 119.2(5)
C15 C16 C17 118.4(5)
C16 C17 C12 120.0(5)

loop_
_geom_bond_atom_site_label_1
_geom_bond_atom_site_label_2
_geom_bond_distance
N1' O5' 1.195(7)
N1' O6' 1.204(7)
N1' C15' 1.483(6)
N1 O6 1.212(7)
N1 O5 1.222(7)
N1 C15 1.482(7)
O1' C2' 1.425(7)
O1' C1' 1.427(7)
O2' C9' 1.219(6)
O3' C11' 1.323(6)
O3' C10' 1.449(5)
O4' C11' 1.205(6)
C1' C2' 1.436(7)
C1' C9' 1.457(7)
C2' C3' 1.496(6)
C3' C6' 1.520(6)
C3' C4' 1.526(7)
C3' C5' 1.531(7)
C6' C7' 1.532(6)
C7' C9' 1.528(7)
C7' C10' 1.529(7)
C7' C8' 1.548(7)
C11' C12' 1.494(6)
C12' C13' 1.369(6)
C12' C17' 1.376(7)
C13' C14' 1.376(6)
C14' C15' 1.355(7)
C15' C16' 1.366(7)
C16' C17' 1.380(7)
O1 C2 1.419(7)
O1 C1 1.434(7)
O2 C9 1.214(6)
O3 C11 1.335(6)
O3 C10 1.445(6)
O4 C11 1.201(6)
C1 C9 1.458(8)
C1 C2 1.462(8)
C2 C3 1.495(7)
C3 C4 1.522(8)
C3 C6 1.522(6)
C3 C5 1.524(8)
C6 C7 1.525(6)
C7 C9 1.503(7)
C7 C10 1.539(7)
C7 C8 1.543(7)
C11 C12 1.496(7)
C12 C13 1.370(6)
C12 C17 1.385(7)
C13 C14 1.382(7)
C14 C15 1.361(7)
C15 C16 1.366(7)
C16 C17 1.373(7)
